data_2212204
loop_
_publ_author_name
'Xing, Zhi-Tao'
'Ding, Wei-Lin'
'Wang, Hai-Bo'
'Wu, Wen-Yuan'
'Yin, Jun'

_publ_section_title
6,6'-Bis(2<i>H</i>-1,2,3-benzotriazol-2-yl)-4,4'-bis(2,4,4-trimethylpentan-2-yl)-2,2'-methylenebiphenol
_journal_coeditor_code HB2269
_journal_issue 2
_journal_name_full 'Acta Crystallographica Section E'
_journal_page_first o819
_journal_page_last o820
_journal_paper_doi 10.1107/S1600536807002474
_journal_volume 63
_journal_year 2007
_chemical_formula_iupac 'C41 H50 N6 O2'
_chemical_formula_moiety 'C41 H50 N6 O2'
_chemical_formula_sum 'C41 H50 N6 O2'
_chemical_formula_weight 658.87
_chemical_name_systematic
;
6,6'-Bis(2H-1,2,3-benzotriazol-2-yl)-4,4'-bis(2,4,4-trimethylpentan-2-yl)-
2,2'-methylenebiphenol
;
_space_group_IT_number 60
_symmetry_cell_setting orthorhombic
_symmetry_space_group_name_Hall '-P 2n 2ab'
_symmetry_space_group_name_H-M 'P b c n'
_atom_sites_solution_hydrogens geom
_atom_sites_solution_primary direct
_atom_sites_solution_secondary difmap
_audit_creation_method SHELXL97
_cell_angle_alpha 90.00
_cell_angle_beta 90.00
_cell_angle_gamma 90.00
_cell_formula_units_Z 4
_cell_length_a 18.302(4)
_cell_length_b 8.0960(16)
_cell_length_c 24.553(5)
_cell_measurement_reflns_used 25
_cell_measurement_temperature 293(2)
_cell_measurement_theta_max 13
_cell_measurement_theta_min 9
_cell_volume 3638.1(13)
_computing_cell_refinement 'CAD-4 Software'
_computing_data_collection 'CAD-4 Software (Enraf--Nonius, 1989)'
_computing_data_reduction 'XCAD4 (Harms & Wocadlo, 1995)'
_computing_molecular_graphics 'SHELXTL (Siemens, 1996)'
_computing_publication_material SHELXTL
_computing_structure_refinement 'SHELXL97 (Sheldrick, 1997)'
_computing_structure_solution 'SHELXS97 (Sheldrick, 1997)'
_diffrn_ambient_temperature 293(2)
_diffrn_measured_fraction_theta_full 0.999
_diffrn_measured_fraction_theta_max 0.999
_diffrn_measurement_device_type 'Enraf--Nonius CAD4'
_diffrn_measurement_method \w/2\q
_diffrn_radiation_monochromator graphite
_diffrn_radiation_source 'fine-focus sealed tube'
_diffrn_radiation_type MoK\a
_diffrn_radiation_wavelength 0.71073
_diffrn_reflns_av_R_equivalents 0.0312
_diffrn_reflns_av_sigmaI/netI 0.0791
_diffrn_reflns_limit_h_max 22
_diffrn_reflns_limit_h_min 0
_diffrn_reflns_limit_k_max 9
_diffrn_reflns_limit_k_min 0
_diffrn_reflns_limit_l_max 30
_diffrn_reflns_limit_l_min 0
_diffrn_reflns_number 3587
_diffrn_reflns_theta_full 25.95
_diffrn_reflns_theta_max 25.95
_diffrn_reflns_theta_min 1.66
_diffrn_standards_decay_% 0
_diffrn_standards_interval_count 200
_diffrn_standards_number 3
_exptl_absorpt_coefficient_mu 0.075
_exptl_absorpt_correction_T_max 0.993
_exptl_absorpt_correction_T_min 0.963
_exptl_absorpt_correction_type psi-scan
_exptl_absorpt_process_details '(North <i>et al.</i>,  1968)'
_exptl_crystal_colour colourless
_exptl_crystal_density_diffrn 1.203
_exptl_crystal_density_method 'not measured'
_exptl_crystal_description block
_exptl_crystal_F_000 1416
_exptl_crystal_size_max 0.30
_exptl_crystal_size_mid 0.20
_exptl_crystal_size_min 0.10
_refine_diff_density_max 0.190
_refine_diff_density_min -0.155
_refine_ls_extinction_method none
_refine_ls_goodness_of_fit_ref 1.058
_refine_ls_hydrogen_treatment constr
_refine_ls_matrix_type full
_refine_ls_number_parameters 227
_refine_ls_number_reflns 3545
_refine_ls_number_restraints 21
_refine_ls_restrained_S_all 1.067
_refine_ls_R_factor_all 0.1919
_refine_ls_R_factor_gt 0.0896
_refine_ls_shift/su_max 0.000
_refine_ls_shift/su_mean 0.000
_refine_ls_structure_factor_coef Fsqd
_refine_ls_weighting_details 'calc w = 1/[\s^2^(Fo^2^)+(0.0503P)^2^+1.8628P] where P=(Fo^2^+2Fc^2^)/3'
_refine_ls_weighting_scheme calc
_refine_ls_wR_factor_gt 0.1635
_refine_ls_wR_factor_ref 0.1974
_reflns_number_gt 1789
_reflns_number_total 3545
_reflns_threshold_expression I>2\s(I)
_cod_data_source_file hb2269.cif
_cod_data_source_block I
_cod_database_code 2212204
_cod_database_fobs_code 2212204

loop_
_symmetry_equiv_pos_as_xyz
'x, y, z'
'-x+1/2, -y+1/2, z+1/2'
'-x, y, -z+1/2'
'x+1/2, -y+1/2, -z'
'-x, -y, -z'
'x-1/2, y-1/2, -z-1/2'
'x, -y, z-1/2'
'-x-1/2, y-1/2, z'

loop_
_atom_site_type_symbol
_atom_site_label
_atom_site_fract_x
_atom_site_fract_y
_atom_site_fract_z
_atom_site_U_iso_or_equiv
_atom_site_adp_type
_atom_site_calc_flag
_atom_site_refinement_flags
_atom_site_occupancy
O O1 0.14203(15) 0.7076(4) 0.21973(11) 0.0718(9) Uani d . 1
H H1 0.1820 0.7381 0.2084 0.108 Uiso calc R 1
N N1 0.17421(18) 0.9035(5) 0.12466(15) 0.0580(10) Uani d . 1
N N2 0.18825(19) 0.9850(5) 0.07846(15) 0.0668(11) Uani d . 1
N N3 0.23242(19) 0.8502(5) 0.15319(14) 0.0681(12) Uani d . 1
C C1 -0.1437(3) 1.3550(6) 0.1379(2) 0.0943(18) Uani d . 1
H H1A -0.1469 1.4451 0.1632 0.141 Uiso calc R 1
H H1B -0.1855 1.3564 0.1142 0.141 Uiso calc R 1
H H1C -0.1000 1.3661 0.1165 0.141 Uiso calc R 1
C C2 -0.2059(3) 1.1957(7) 0.2090(2) 0.0912(18) Uani d . 1
H H2A -0.2044 1.0999 0.2320 0.137 Uiso calc R 1
H H2B -0.2509 1.1966 0.1889 0.137 Uiso calc R 1
H H2C -0.2027 1.2934 0.2310 0.137 Uiso calc R 1
C C3 -0.0710(2) 1.1852(6) 0.2017(2) 0.0895(18) Uani d . 1
H H3A -0.0691 1.2777 0.2261 0.134 Uiso calc R 1
H H3B -0.0301 1.1897 0.1773 0.134 Uiso calc R 1
H H3C -0.0691 1.0844 0.2223 0.134 Uiso calc R 1
C C4 -0.1416(2) 1.1910(5) 0.16924(18) 0.0560(11) Uani d . 1
C C5 -0.15283(19) 1.0401(5) 0.13275(16) 0.0548(12) Uani d . 1
H H5A -0.1949 1.0646 0.1101 0.066 Uiso calc R 1
H H5B -0.1674 0.9506 0.1567 0.066 Uiso calc R 1
C C6 -0.0940(2) 0.9677(6) 0.09423(16) 0.0572(12) Uani d U 1
C C7 -0.1294(3) 0.8230(7) 0.0635(2) 0.0944(18) Uani d U 1
H H7A -0.0942 0.7747 0.0392 0.142 Uiso calc R 1
H H7B -0.1704 0.8625 0.0429 0.142 Uiso calc R 1
H H7C -0.1455 0.7413 0.0891 0.142 Uiso calc R 1
C C8 -0.0819(4) 1.0926(5) 0.0489(3) 0.0828(19) Uani d U 1
H H8A -0.0515 1.0440 0.0214 0.125 Uiso calc R 1
H H8B -0.1278 1.1241 0.0331 0.125 Uiso calc R 1
H H8C -0.0582 1.1885 0.0635 0.125 Uiso calc R 1
C C9 -0.0281(2) 0.9002(5) 0.12525(16) 0.0516(11) Uani d . 1
C C10 0.0437(2) 0.9350(5) 0.11216(16) 0.0560(12) Uani d . 1
H H10A 0.0537 1.0030 0.0826 0.067 Uiso calc R 1
C C11 0.1009(2) 0.8710(5) 0.14201(17) 0.0517(11) Uani d . 1
C C12 0.0887(2) 0.7707(6) 0.18782(17) 0.0530(11) Uani d . 1
C C13 0.0165(2) 0.7314(5) 0.20028(16) 0.0494(11) Uani d . 1
C C14 -0.0393(2) 0.7926(5) 0.16925(16) 0.0517(11) Uani d . 1
H H14A -0.0869 0.7615 0.1777 0.062 Uiso calc R 1
C C15 0.0000 0.6259(8) 0.2500 0.0642(18) Uani d S 1
H H15A 0.0414 0.5566 0.2574 0.077 Uiso d R 1
C C16 0.2623(2) 0.9836(6) 0.07688(18) 0.0618(12) Uani d . 1
C C17 0.3101(3) 1.0513(7) 0.0388(2) 0.0801(16) Uani d . 1
H H17A 0.2926 1.1063 0.0082 0.096 Uiso calc R 1
C C18 0.3831(3) 1.0345(7) 0.0477(2) 0.0859(17) Uani d . 1
H H18A 0.4159 1.0798 0.0229 0.103 Uiso calc R 1
C C19 0.4096(3) 0.9510(7) 0.0929(2) 0.0847(17) Uani d . 1
H H19A 0.4599 0.9406 0.0971 0.102 Uiso calc R 1
C C20 0.3649(2) 0.8832(6) 0.1319(2) 0.0739(14) Uani d . 1
H H20A 0.3832 0.8288 0.1623 0.089 Uiso calc R 1
C C21 0.2894(2) 0.9016(6) 0.12246(19) 0.0615(13) Uani d . 1

loop_
_atom_site_aniso_label
_atom_site_aniso_U_11
_atom_site_aniso_U_22
_atom_site_aniso_U_33
_atom_site_aniso_U_12
_atom_site_aniso_U_13
_atom_site_aniso_U_23
O1 0.0599(18) 0.086(2) 0.069(2) 0.0112(18) -0.0158(16) 0.0065(19)
N1 0.049(2) 0.069(3) 0.056(2) 0.0139(19) -0.0067(19) -0.013(2)
N2 0.061(2) 0.084(3) 0.055(2) 0.010(2) 0.000(2) 0.004(2)
N3 0.052(2) 0.095(3) 0.058(2) 0.018(2) -0.0134(19) -0.005(2)
C1 0.081(4) 0.055(3) 0.107(5) 0.009(3) 0.005(4) 0.011(4)
C2 0.079(4) 0.082(5) 0.082(4) 0.012(3) 0.029(3) -0.011(4)
C3 0.071(4) 0.060(4) 0.098(5) 0.013(3) -0.031(3) -0.037(3)
C4 0.058(2) 0.060(3) 0.069(3) 0.003(2) -0.001(2) -0.005(2)
C5 0.044(2) 0.061(3) 0.059(3) 0.002(2) -0.006(2) 0.005(2)
C6 0.053(2) 0.069(3) 0.050(3) 0.017(2) -0.008(2) -0.008(2)
C7 0.094(4) 0.108(4) 0.082(3) 0.025(3) -0.038(3) -0.038(3)
C8 0.073(3) 0.120(4) 0.057(3) 0.038(3) 0.001(2) 0.019(3)
C9 0.051(2) 0.060(3) 0.044(2) 0.015(2) -0.006(2) -0.006(2)
C10 0.059(3) 0.066(3) 0.042(2) 0.016(2) -0.005(2) -0.008(2)
C11 0.047(2) 0.064(3) 0.044(2) 0.012(2) -0.006(2) -0.012(2)
C12 0.050(2) 0.060(3) 0.049(3) 0.017(2) -0.015(2) -0.009(2)
C13 0.062(3) 0.041(3) 0.045(2) 0.009(2) -0.013(2) -0.008(2)
C14 0.052(3) 0.051(3) 0.052(3) 0.009(2) -0.003(2) -0.012(2)
C15 0.062(4) 0.047(4) 0.084(5) 0.000 -0.017(4) 0.000
C16 0.053(3) 0.072(3) 0.060(3) 0.011(3) 0.002(2) -0.005(3)
C17 0.064(3) 0.097(4) 0.079(4) 0.005(3) 0.006(3) 0.015(3)
C18 0.067(3) 0.095(5) 0.096(4) -0.004(3) 0.011(3) -0.006(4)
C19 0.064(3) 0.091(4) 0.099(4) 0.009(3) -0.005(3) -0.023(4)
C20 0.054(3) 0.086(4) 0.082(4) 0.013(3) -0.007(3) -0.003(3)
C21 0.055(3) 0.067(3) 0.063(3) 0.004(2) 0.003(2) -0.013(3)

loop_
_atom_type_symbol
_atom_type_description
_atom_type_scat_dispersion_real
_atom_type_scat_dispersion_imag
_atom_type_scat_source
C C 0.0033 0.0016 'International Tables Vol C Tables 4.2.6.8 and 6.1.1.4'
H H 0.0000 0.0000 'International Tables Vol C Tables 4.2.6.8 and 6.1.1.4'
N N 0.0061 0.0033 'International Tables Vol C Tables 4.2.6.8 and 6.1.1.4'
O O 0.0106 0.0060 'International Tables Vol C Tables 4.2.6.8 and 6.1.1.4'

loop_
_geom_angle_atom_site_label_1
_geom_angle_atom_site_label_2
_geom_angle_atom_site_label_3
_geom_angle_site_symmetry_1
_geom_angle
C12 O1 H1 . 109.5
N2 N1 N3 . 116.6(3)
N2 N1 C11 . 121.5(3)
N3 N1 C11 . 121.9(4)
N1 N2 C16 . 102.3(4)
N1 N3 C21 . 102.8(4)
C4 C1 H1A . 109.5
C4 C1 H1B . 109.5
H1A C1 H1B . 109.5
C4 C1 H1C . 109.5
H1A C1 H1C . 109.5
H1B C1 H1C . 109.5
C4 C2 H2A . 109.5
C4 C2 H2B . 109.5
H2A C2 H2B . 109.5
C4 C2 H2C . 109.5
H2A C2 H2C . 109.5
H2B C2 H2C . 109.5
C4 C3 H3A . 109.5
C4 C3 H3B . 109.5
H3A C3 H3B . 109.5
C4 C3 H3C . 109.5
H3A C3 H3C . 109.5
H3B C3 H3C . 109.5
C3 C4 C2 . 108.7(4)
C3 C4 C5 . 113.4(3)
C2 C4 C5 . 106.9(4)
C3 C4 C1 . 108.2(4)
C2 C4 C1 . 106.2(4)
C5 C4 C1 . 113.2(4)
C4 C5 C6 . 124.5(3)
C4 C5 H5A . 106.2
C6 C5 H5A . 106.2
C4 C5 H5B . 106.2
C6 C5 H5B . 106.2
H5A C5 H5B . 106.4
C9 C6 C8 . 119.2(4)
C9 C6 C7 . 107.7(4)
C8 C6 C7 . 102.1(4)
C9 C6 C5 . 112.3(3)
C8 C6 C5 . 107.3(4)
C7 C6 C5 . 107.2(4)
C6 C7 H7A . 109.5
C6 C7 H7B . 109.5
H7A C7 H7B . 109.5
C6 C7 H7C . 109.5
H7A C7 H7C . 109.5
H7B C7 H7C . 109.5
C6 C8 H8A . 109.5
C6 C8 H8B . 109.5
H8A C8 H8B . 109.5
C6 C8 H8C . 109.5
H8A C8 H8C . 109.5
H8B C8 H8C . 109.5
C10 C9 C14 . 116.4(4)
C10 C9 C6 . 124.2(4)
C14 C9 C6 . 119.4(4)
C11 C10 C9 . 121.5(4)
C11 C10 H10A . 119.3
C9 C10 H10A . 119.3
C10 C11 C12 . 121.4(4)
C10 C11 N1 . 119.0(4)
C12 C11 N1 . 119.6(4)
O1 C12 C13 . 118.1(4)
O1 C12 C11 . 124.5(4)
C13 C12 C11 . 117.3(4)
C14 C13 C12 . 120.3(4)
C14 C13 C15 . 120.2(3)
C12 C13 C15 . 119.5(3)
C13 C14 C9 . 123.0(4)
C13 C14 H14A . 118.5
C9 C14 H14A . 118.5
C13 C15 C13 3 111.6(5)
C13 C15 H15A 3 109.5
C13 C15 H15A . 108.9
N2 C16 C17 . 130.1(5)
N2 C16 C21 . 109.6(4)
C17 C16 C21 . 120.3(4)
C18 C17 C16 . 118.0(5)
C18 C17 H17A . 121.0
C16 C17 H17A . 121.0
C17 C18 C19 . 121.3(5)
C17 C18 H18A . 119.4
C19 C18 H18A . 119.4
C20 C19 C18 . 123.0(5)
C20 C19 H19A . 118.5
C18 C19 H19A . 118.5
C19 C20 C21 . 115.3(5)
C19 C20 H20A . 122.3
C21 C20 H20A . 122.3
N3 C21 C16 . 108.7(4)
N3 C21 C20 . 129.2(5)
C16 C21 C20 . 122.1(5)

loop_
_geom_bond_atom_site_label_1
_geom_bond_atom_site_label_2
_geom_bond_site_symmetry_2
_geom_bond_distance
O1 C12 . 1.352(4)
O1 H1 . 0.8200
N1 N2 . 1.337(5)
N1 N3 . 1.346(4)
N1 C11 . 1.432(5)
N2 C16 . 1.357(5)
N3 C21 . 1.352(5)
C1 C4 . 1.536(6)
C1 H1A . 0.9600
C1 H1B . 0.9600
C1 H1C . 0.9600
C2 C4 . 1.528(5)
C2 H2A . 0.9600
C2 H2B . 0.9600
C2 H2C . 0.9600
C3 C4 . 1.519(5)
C3 H3A . 0.9600
C3 H3B . 0.9600
C3 H3C . 0.9600
C4 C5 . 1.530(6)
C5 C6 . 1.548(5)
C5 H5A . 0.9700
C5 H5B . 0.9700
C6 C9 . 1.527(5)
C6 C8 . 1.520(8)
C6 C7 . 1.537(6)
C7 H7A . 0.9600
C7 H7B . 0.9600
C7 H7C . 0.9600
C8 H8A . 0.9600
C8 H8B . 0.9600
C8 H8C . 0.9600
C9 C10 . 1.383(5)
C9 C14 . 1.403(5)
C10 C11 . 1.379(5)
C10 H10A . 0.9300
C11 C12 . 1.406(6)
C12 C13 . 1.393(5)
C13 C14 . 1.367(5)
C13 C15 . 1.520(5)
C14 H14A . 0.9300
C15 C13 3 1.520(5)
C15 H15A . 0.9600
C16 C17 . 1.392(6)
C16 C21 . 1.392(6)
C17 C18 . 1.361(6)
C17 H17A . 0.9300
C18 C19 . 1.388(7)
C18 H18A . 0.9300
C19 C20 . 1.373(6)
C19 H19A . 0.9300
C20 C21 . 1.409(5)
C20 H20A . 0.9300

loop_
_geom_hbond_atom_site_label_D
_geom_hbond_atom_site_label_H
_geom_hbond_atom_site_label_A
_geom_hbond_distance_DH
_geom_hbond_distance_HA
_geom_hbond_distance_DA
_geom_hbond_angle_DHA
O1 H1 N3 0.82 1.87 2.596(5) 146
O1 H1 N1 0.82 2.46 2.883(5) 113

loop_
_geom_torsion_atom_site_label_1
_geom_torsion_atom_site_label_2
_geom_torsion_atom_site_label_3
_geom_torsion_atom_site_label_4
_geom_torsion_site_symmetry_4
_geom_torsion
N3 N1 N2 C16 . 0.3(5)
C11 N1 N2 C16 . -178.1(4)
N2 N1 N3 C21 . -0.2(5)
C11 N1 N3 C21 . 178.2(4)
C3 C4 C5 C6 . -47.8(6)
C2 C4 C5 C6 . -167.6(4)
C1 C4 C5 C6 . 75.9(5)
C4 C5 C6 C9 . 64.5(5)
C4 C5 C6 C8 . -68.3(5)
C4 C5 C6 C7 . -177.3(4)
C8 C6 C9 C10 . -5.4(6)
C7 C6 C9 C10 . 110.1(5)
C5 C6 C9 C10 . -132.1(4)
C8 C6 C9 C14 . 176.2(4)
C7 C6 C9 C14 . -68.3(5)
C5 C6 C9 C14 . 49.5(5)
C14 C9 C10 C11 . -2.0(6)
C6 C9 C10 C11 . 179.6(4)
C9 C10 C11 C12 . -1.5(6)
C9 C10 C11 N1 . 176.4(4)
N2 N1 C11 C10 . -4.4(6)
N3 N1 C11 C10 . 177.3(4)
N2 N1 C11 C12 . 173.5(4)
N3 N1 C11 C12 . -4.8(6)
C10 C11 C12 O1 . -178.2(4)
N1 C11 C12 O1 . 4.0(6)
C10 C11 C12 C13 . 3.2(6)
N1 C11 C12 C13 . -174.7(4)
O1 C12 C13 C14 . 179.9(4)
C11 C12 C13 C14 . -1.4(6)
O1 C12 C13 C15 . 2.4(6)
C11 C12 C13 C15 . -178.9(4)
C12 C13 C14 C9 . -2.2(6)
C15 C13 C14 C9 . 175.3(4)
C10 C9 C14 C13 . 3.8(6)
C6 C9 C14 C13 . -177.6(4)
C14 C13 C15 C13 3 -83.6(4)
C12 C13 C15 C13 3 93.9(4)
N1 N2 C16 C17 . -179.0(5)
N1 N2 C16 C21 . -0.2(5)
N2 C16 C17 C18 . 178.7(5)
C21 C16 C17 C18 . 0.0(8)
C16 C17 C18 C19 . 0.7(8)
C17 C18 C19 C20 . -1.2(9)
C18 C19 C20 C21 . 0.9(8)
N1 N3 C21 C16 . 0.1(5)
N1 N3 C21 C20 . 179.3(5)
N2 C16 C21 N3 . 0.1(6)
C17 C16 C21 N3 . 179.1(4)
N2 C16 C21 C20 . -179.2(4)
C17 C16 C21 C20 . -0.2(7)
C19 C20 C21 N3 . -179.3(5)
C19 C20 C21 C16 . -0.2(7)
